data_7230116
loop_
_publ_author_name
'Kennedy, Stuart R.'
'Jones, Christopher D.'
'Yufit, Dmitry S.'
'Nicholson, Catherine E.'
'Cooper, Sharon J.'
'Steed, Jonathan W.'

_publ_section_title
;
 Tailored supramolecular gel and microemulsion crystallization strategies
 -- is isoniazid really monomorphic?
;
_journal_issue 10
_journal_name_full CrystEngComm
_journal_page_first 1390
_journal_paper_doi 10.1039/C8CE00066B
_journal_volume 20
_journal_year 2018
_chemical_formula_moiety 'C26 H30 N8 O4, 2(C6 H10 O)'
_chemical_formula_sum 'C38 H50 N8 O6'
_chemical_formula_weight 714.86
_space_group_crystal_system monoclinic
_space_group_IT_number 14
_space_group_name_Hall '-P 2ybc'
_space_group_name_H-M_alt 'P 1 21/c 1'
_symmetry_space_group_name_Hall '-P 2ybc'
_symmetry_space_group_name_H-M 'P 1 21/c 1'
_atom_sites_solution_hydrogens mixed
_atom_sites_solution_primary direct
_audit_creation_date 2018-01-05
_audit_creation_method
;
Olex2 1.2-beta
(compiled 2017.08.10 svn.r3458 for OlexSys, GUI svn.r5381)
;
_audit_update_record
;
2018-01-15 deposited with the CCDC.
2018-02-12 downloaded from the CCDC.
;
_cell_angle_alpha 90
_cell_angle_beta 92.145(5)
_cell_angle_gamma 90
_cell_formula_units_Z 8
_cell_length_a 16.641(3)
_cell_length_b 16.911(3)
_cell_length_c 26.532(4)
_cell_measurement_reflns_used 3019
_cell_measurement_temperature 120.0
_cell_measurement_theta_max 22.34
_cell_measurement_theta_min 2.27
_cell_volume 7461(2)
_computing_cell_refinement 'SAINT V8.38A (Bruker AXS, 2016)'
_computing_data_collection 'APEX3 v.2017.3_0 (Bruker, 2017)'
_computing_data_reduction 'SAINT V8.38A (Bruker AXS, 2016)'
_computing_molecular_graphics 'Olex2 (Dolomanov et al., 2009)'
_computing_publication_material 'Olex2 (Dolomanov et al., 2009)'
_computing_structure_refinement 'ShelXL (Sheldrick, 2015)'
_computing_structure_solution 'XS (Sheldrick, 2008)'
_diffrn_ambient_temperature 120.0
_diffrn_detector 'Bruker PHOTON 100 CMOS'
_diffrn_detector_area_resol_mean 10.4
_diffrn_detector_type 'CMOS sensor'
_diffrn_measured_fraction_theta_full 0.920
_diffrn_measured_fraction_theta_max 0.920
_diffrn_measurement_device '3-circle diffractometer'
_diffrn_measurement_device_type 'Bruker D8 Venture'
_diffrn_measurement_method '\f and \w scans'
_diffrn_radiation_monochromator 'focusing mirrors'
_diffrn_radiation_probe x-ray
_diffrn_radiation_type MoK\a
_diffrn_radiation_wavelength 0.71073
_diffrn_reflns_av_unetI/netI 0.1666
_diffrn_reflns_Laue_measured_fraction_full 0.920
_diffrn_reflns_Laue_measured_fraction_max 0.920
_diffrn_reflns_limit_h_max 19
_diffrn_reflns_limit_h_min -19
_diffrn_reflns_limit_k_max 20
_diffrn_reflns_limit_k_min 0
_diffrn_reflns_limit_l_max 31
_diffrn_reflns_limit_l_min 0
_diffrn_reflns_number 12006
_diffrn_reflns_point_group_measured_fraction_full 0.920
_diffrn_reflns_point_group_measured_fraction_max 0.920
_diffrn_reflns_theta_full 24.999
_diffrn_reflns_theta_max 24.999
_diffrn_reflns_theta_min 1.928
_diffrn_source 'microfocus sealed X-ray tube'
_diffrn_source_type 'Incoatec I\mS microsource'
_diffrn_standards_number 0
_exptl_absorpt_coefficient_mu 0.088
_exptl_absorpt_correction_T_max 1.00
_exptl_absorpt_correction_T_min 0.63
_exptl_absorpt_correction_type multi-scan
_exptl_absorpt_process_details
;
 TWINABS-2012/1 (Bruker,2012) was used for absorption correction.
 
For component 2:
 wR2(int) was 0.1453 before and 0.1220 after correction.
 The Ratio of minimum to maximum transmission is 0.63.
 The \l/2 correction factor is Not present

Final HKLF 4 output contains 60605 reflections, Rint = 0.2063
 (14706 with I > 3sig(I), Rint = 0.1263)
;
_exptl_crystal_colour 'clear colourless'
_exptl_crystal_colour_lustre clear
_exptl_crystal_colour_primary colourless
_exptl_crystal_density_diffrn 1.273
_exptl_crystal_description irregular
_exptl_crystal_F_000 3056
_exptl_crystal_size_max 0.304
_exptl_crystal_size_mid 0.168
_exptl_crystal_size_min 0.053
_refine_diff_density_max 0.412
_refine_diff_density_min -0.396
_refine_diff_density_rms 0.091
_refine_ls_extinction_method none
_refine_ls_goodness_of_fit_ref 1.092
_refine_ls_hydrogen_treatment constr
_refine_ls_matrix_type full
_refine_ls_number_parameters 946
_refine_ls_number_reflns 12006
_refine_ls_number_restraints 0
_refine_ls_restrained_S_all 1.092
_refine_ls_R_factor_all 0.1789
_refine_ls_R_factor_gt 0.1197
_refine_ls_shift/su_max 0.000
_refine_ls_shift/su_mean 0.000
_refine_ls_structure_factor_coef Fsqd
_refine_ls_weighting_details 'w=1/[\s^2^(Fo^2^)+(0.0900P)^2^+13.5850P] where P=(Fo^2^+2Fc^2^)/3'
_refine_ls_weighting_scheme calc
_refine_ls_wR_factor_gt 0.2323
_refine_ls_wR_factor_ref 0.2607
_reflns_Friedel_coverage 0.000
_reflns_number_gt 7681
_reflns_number_total 12006
_reflns_threshold_expression 'I > 2\s(I)'
_cod_data_source_file c8ce00066b2.cif
_cod_data_source_block 2Cycl_twin
_cod_depositor_comments
;
The following automatic conversions were performed:

'_diffrn_radiation_probe' value 'X-ray' changed to 'x-ray' according
to
/home/data/users/saulius/crontab/automatic-downloads/rss-feeds/RSC/lib/dictionaries/cif_core.dic
dictionary named 'cif_core.dic' version 2.4.2 from 2011-04-26.

Automatic conversion script
Id: cif_fix_values 4973 2017-02-22 13:04:09Z antanas 

 Adding full bibliography for 7230114--7230119.cif.
;
_cod_database_code 7230116
_shelx_shelxl_version_number 2017/1
_shelx_space_group_comment
;
The symmetry employed for this shelxl refinement is uniquely defined
by the following loop, which should always be used as a source of
symmetry information in preference to the above space-group names.
They are only intended as comments.
;
_shelx_estimated_absorpt_t_max 0.995
_shelx_estimated_absorpt_t_min 0.974
_computing.bruker_data_scaling 'SADABS V2012/1 (Bruker AXS Inc.)'

_olex2_refinement_description
;
1. Twinned data refinement
 Scales: 0.531(2)
 0.469(2)
2. Fixed Uiso
 At 1.2 times of:
  All C(H) groups, All C(H,H) groups, All N(H) groups
 At 1.5 times of:
  All C(H,H,H) groups
3.a Riding coordinates:
 N6(H6)
3.b Secondary CH2 refined with riding coordinates:
 C2S(H2SA,H2SB), C3S(H3SA,H3SB), C4S(H4SA,H4SB), C5S(H5SA,H5SB), C6S(H6SA,
 H6SB), C2SA(H2SC,H2SD), C3SA(H3SC,H3SD), C4SA(H4SC,H4SD), C5SA(H5SC,H5SD),
 C6SA(H6SC,H6SD), C2SB(H2SE,H2SF), C3SB(H3SE,H3SF), C4SB(H4SE,H4SF), C5SB(H5SE,
 H5SF), C6SB(H6SE,H6SF), C2SC(H2SG,H2SH), C3SC(H3SG,H3SH), C4SC(H4SG,H4SH),
 C5SC(H5SG,H5SH), C6SC(H6SG,H6SH)
3.c Aromatic/amide H refined with riding coordinates:
 N2(H2), N3(H3), N4(H4), N5(H5), N7(H7), C1(H1), C2(H2A), C4(H4A), C5(H5A),
 C12(H12), C13(H13), C14(H14), C16(H16), C23(H23), C24(H24), C25(H25), C26(H26),
  N2A(H2AA), N3A(H3A), N4A(H4AA), N5A(H5AA), N6A(H6A), N7A(H7A), C1A(H1A),
 C2A(H2AB), C4A(H4AB), C5A(H5AB), C12A(H12A), C13A(H13A), C14A(H14A),
 C16A(H16A), C23A(H23A), C24A(H24A), C25A(H25A), C26A(H26A)
3.d Idealised Me refined as rotating group:
 C9(H9A,H9B,H9C), C10(H10A,H10B,H10C), C18(H18A,H18B,H18C), C19(H19A,H19B,
 H19C), C9A(H9AA,H9AB,H9AC), C10A(H10D,H10E,H10F), C18A(H18D,H18E,H18F),
 C19A(H19D,H19E,H19F)
;
_olex2_submission_special_instructions 'No special instructions were received'

loop_
_space_group_symop_operation_xyz
'x, y, z'
'-x, y+1/2, -z+1/2'
'-x, -y, -z'
'x, -y-1/2, z-1/2'

loop_
_atom_site_label
_atom_site_type_symbol
_atom_site_fract_x
_atom_site_fract_y
_atom_site_fract_z
_atom_site_U_iso_or_equiv
_atom_site_adp_type
_atom_site_occupancy
_atom_site_site_symmetry_order
_atom_site_calc_flag
_atom_site_refinement_flags_posn
O1 O 0.2240(3) 0.3207(3) 0.4403(2) 0.0340(14) Uani 1 1 d .
O2 O 0.1041(3) 0.2912(3) 0.5530(2) 0.0309(13) Uani 1 1 d .
O3 O 0.4771(3) 0.3502(3) 0.54927(19) 0.0267(13) Uani 1 1 d .
O4 O 0.3531(3) 0.1708(3) 0.54840(19) 0.0311(14) Uani 1 1 d .
N1 N 0.0392(4) 0.3289(4) 0.2859(3) 0.0415(18) Uani 1 1 d .
N2 N 0.1313(4) 0.2297(4) 0.4604(2) 0.0258(15) Uani 1 1 d .
H2 H 0.084239 0.208155 0.453003 0.031 Uiso 1 1 calc R
N3 N 0.1743(4) 0.2072(4) 0.5036(2) 0.0290(16) Uani 1 1 d .
H3 H 0.211891 0.170785 0.502180 0.035 Uiso 1 1 calc R
N4 N 0.2048(3) 0.2150(3) 0.5882(2) 0.0228(14) Uani 1 1 d .
H4 H 0.232744 0.171554 0.583454 0.027 Uiso 1 1 calc R
N5 N 0.3675(4) 0.3937(3) 0.5017(2) 0.0249(15) Uani 1 1 d .
H5 H 0.341938 0.385932 0.472525 0.030 Uiso 1 1 calc R
N6 N 0.4217(3) 0.2723(4) 0.4863(2) 0.0250(15) Uani 1 1 d .
H6 H 0.373263 0.260742 0.476160 0.030 Uiso 1 1 d R
N7 N 0.4617(4) 0.2061(4) 0.5057(2) 0.0253(15) Uani 1 1 d .
H7 H 0.511761 0.196286 0.498041 0.030 Uiso 1 1 calc R
N8 N 0.5430(4) -0.0491(4) 0.5958(2) 0.0330(17) Uani 1 1 d .
C1 C 0.1129(5) 0.3535(5) 0.2975(3) 0.041(2) Uani 1 1 d .
H1 H 0.140224 0.382048 0.272519 0.049 Uiso 1 1 calc R
C2 C 0.1528(5) 0.3411(5) 0.3428(3) 0.035(2) Uani 1 1 d .
H2A H 0.205766 0.360981 0.348422 0.042 Uiso 1 1 calc R
C3 C 0.1158(5) 0.2995(4) 0.3803(3) 0.0264(19) Uani 1 1 d .
C4 C 0.0376(5) 0.2721(5) 0.3694(3) 0.0270(19) Uani 1 1 d .
H4A H 0.009342 0.242921 0.393646 0.032 Uiso 1 1 calc R
C5 C 0.0026(5) 0.2888(5) 0.3223(3) 0.037(2) Uani 1 1 d .
H5A H -0.050725 0.270659 0.315412 0.044 Uiso 1 1 calc R
C6 C 0.1614(5) 0.2845(5) 0.4297(3) 0.0231(18) Uani 1 1 d .
C7 C 0.1575(5) 0.2425(5) 0.5492(3) 0.0263(19) Uani 1 1 d .
C8 C 0.2122(4) 0.2538(5) 0.6383(3) 0.0281(19) Uani 1 1 d .
C9 C 0.1325(5) 0.2491(5) 0.6649(3) 0.039(2) Uani 1 1 d .
H9A H 0.091981 0.280863 0.646401 0.059 Uiso 1 1 calc GR
H9B H 0.139808 0.269439 0.699356 0.059 Uiso 1 1 calc GR
H9C H 0.114681 0.193908 0.666016 0.059 Uiso 1 1 calc GR
C10 C 0.2766(5) 0.2086(5) 0.6677(3) 0.035(2) Uani 1 1 d .
H10A H 0.260340 0.153196 0.670637 0.053 Uiso 1 1 calc GR
H10B H 0.284121 0.231721 0.701380 0.053 Uiso 1 1 calc GR
H10C H 0.327202 0.211662 0.649993 0.053 Uiso 1 1 calc GR
C11 C 0.2409(4) 0.3403(5) 0.6317(3) 0.0264(19) Uani 1 1 d .
C12 C 0.2305(4) 0.3958(5) 0.6690(3) 0.0286(19) Uani 1 1 d .
H12 H 0.203059 0.381926 0.698518 0.034 Uiso 1 1 calc R
C13 C 0.2601(5) 0.4719(5) 0.6634(3) 0.030(2) Uani 1 1 d .
H13 H 0.253704 0.509701 0.689490 0.036 Uiso 1 1 calc R
C14 C 0.2989(5) 0.4932(5) 0.6200(3) 0.030(2) Uani 1 1 d .
H14 H 0.317412 0.545914 0.616018 0.037 Uiso 1 1 calc R
C15 C 0.3105(4) 0.4380(5) 0.5827(3) 0.0258(19) Uani 1 1 d .
C16 C 0.2820(4) 0.3623(5) 0.5892(3) 0.0270(19) Uani 1 1 d .
H16 H 0.290619 0.323954 0.563819 0.032 Uiso 1 1 calc R
C17 C 0.3450(4) 0.4637(5) 0.5315(3) 0.0268(18) Uani 1 1 d .
C18 C 0.2758(5) 0.5023(5) 0.5006(3) 0.0283(19) Uani 1 1 d .
H18A H 0.295771 0.521693 0.468612 0.043 Uiso 1 1 calc GR
H18B H 0.254194 0.546696 0.519645 0.043 Uiso 1 1 calc GR
H18C H 0.233225 0.463277 0.493885 0.043 Uiso 1 1 calc GR
C19 C 0.4150(4) 0.5212(5) 0.5377(3) 0.0275(19) Uani 1 1 d .
H19A H 0.458797 0.496221 0.557637 0.041 Uiso 1 1 calc GR
H19B H 0.397276 0.568967 0.554933 0.041 Uiso 1 1 calc GR
H19C H 0.434170 0.535391 0.504366 0.041 Uiso 1 1 calc GR
C20 C 0.4247(4) 0.3410(4) 0.5163(3) 0.0230(17) Uani 1 1 d .
C21 C 0.4222(4) 0.1574(5) 0.5364(3) 0.0233(18) Uani 1 1 d .
C22 C 0.4669(4) 0.0858(4) 0.5554(3) 0.0218(18) Uani 1 1 d .
C23 C 0.5441(4) 0.0650(5) 0.5413(3) 0.0265(19) Uani 1 1 d .
H23 H 0.572237 0.095940 0.517792 0.032 Uiso 1 1 calc R
C24 C 0.5780(5) -0.0021(5) 0.5628(3) 0.030(2) Uani 1 1 d .
H24 H 0.630636 -0.015998 0.553162 0.036 Uiso 1 1 calc R
C25 C 0.4692(6) -0.0279(5) 0.6076(3) 0.041(2) Uani 1 1 d .
H25 H 0.442055 -0.060098 0.630820 0.049 Uiso 1 1 calc R
C26 C 0.4290(5) 0.0376(5) 0.5884(3) 0.035(2) Uani 1 1 d .
H26 H 0.375830 0.048972 0.598072 0.041 Uiso 1 1 calc R
O1A O 0.7329(3) 0.1768(3) 0.5597(2) 0.0366(15) Uani 1 1 d .
O2A O 0.5988(3) 0.2061(3) 0.4513(2) 0.0302(13) Uani 1 1 d .
O3A O 0.9668(3) 0.1508(3) 0.45603(19) 0.0292(13) Uani 1 1 d .
O4A O 0.8422(3) 0.3242(3) 0.4597(2) 0.0351(14) Uani 1 1 d .
N1A N 0.5774(5) 0.1762(5) 0.7183(3) 0.048(2) Uani 1 1 d .
N2A N 0.6399(4) 0.2704(4) 0.5423(2) 0.0278(16) Uani 1 1 d .
H2AA H 0.594519 0.292528 0.550874 0.033 Uiso 1 1 calc R
N3A N 0.6755(4) 0.2933(4) 0.4985(2) 0.0270(16) Uani 1 1 d .
H3A H 0.712119 0.330838 0.499034 0.032 Uiso 1 1 calc R
N4A N 0.6932(4) 0.2822(4) 0.4133(2) 0.0263(15) Uani 1 1 d .
H4AA H 0.722487 0.325261 0.416955 0.032 Uiso 1 1 calc R
N5A N 0.8628(3) 0.1030(4) 0.5005(2) 0.0253(15) Uani 1 1 d .
H5AA H 0.838573 0.108813 0.529232 0.030 Uiso 1 1 calc R
N6A N 0.9184(4) 0.2220(4) 0.5217(2) 0.0298(16) Uani 1 1 d .
H6A H 0.896509 0.220344 0.551352 0.036 Uiso 1 1 calc R
N7A N 0.9550(4) 0.2892(4) 0.5039(2) 0.0278(16) Uani 1 1 d .
H7A H 1.005302 0.300220 0.512662 0.033 Uiso 1 1 calc R
N8A N 1.0287(4) 0.5403(4) 0.4106(3) 0.0336(18) Uani 1 1 d .
C1A C 0.6472(6) 0.1461(5) 0.7042(3) 0.043(2) Uani 1 1 d .
H1A H 0.677734 0.115571 0.728089 0.051 Uiso 1 1 calc R
C2A C 0.6780(5) 0.1565(5) 0.6568(3) 0.034(2) Uani 1 1 d .
H2AB H 0.727037 0.131912 0.648383 0.041 Uiso 1 1 calc R
C3A C 0.6366(5) 0.2027(4) 0.6225(3) 0.0268(19) Uani 1 1 d .
C4A C 0.5642(5) 0.2351(5) 0.6357(3) 0.034(2) Uani 1 1 d .
H4AB H 0.533233 0.266887 0.612743 0.041 Uiso 1 1 calc R
C5A C 0.5383(6) 0.2192(6) 0.6838(4) 0.049(3) Uani 1 1 d .
H5AB H 0.488258 0.241229 0.692737 0.059 Uiso 1 1 calc R
C6A C 0.6743(5) 0.2146(5) 0.5717(3) 0.0277(19) Uani 1 1 d .
C7A C 0.6527(5) 0.2561(5) 0.4534(3) 0.0269(19) Uani 1 1 d .
C8A C 0.6907(4) 0.2427(5) 0.3641(3) 0.0232(18) Uani 1 1 d .
C9A C 0.6055(5) 0.2440(5) 0.3402(3) 0.033(2) Uani 1 1 d .
H9AA H 0.570211 0.210813 0.360007 0.049 Uiso 1 1 calc GR
H9AB H 0.606646 0.223584 0.305632 0.049 Uiso 1 1 calc GR
H9AC H 0.585212 0.298397 0.339537 0.049 Uiso 1 1 calc GR
C10A C 0.7472(5) 0.2905(5) 0.3307(3) 0.035(2) Uani 1 1 d .
H10D H 0.726084 0.344227 0.326136 0.052 Uiso 1 1 calc GR
H10E H 0.750339 0.264690 0.297772 0.052 Uiso 1 1 calc GR
H10F H 0.800963 0.292894 0.347005 0.052 Uiso 1 1 calc GR
C11A C 0.7252(4) 0.1587(5) 0.3693(3) 0.0295(19) Uani 1 1 d .
C12A C 0.7170(5) 0.1046(5) 0.3296(3) 0.031(2) Uani 1 1 d .
H12A H 0.687409 0.118720 0.299682 0.037 Uiso 1 1 calc R
C13A C 0.7517(5) 0.0310(5) 0.3338(3) 0.037(2) Uani 1 1 d .
H13A H 0.747368 -0.004680 0.306236 0.044 Uiso 1 1 calc R
C14A C 0.7931(5) 0.0082(5) 0.3778(3) 0.029(2) Uani 1 1 d .
H14A H 0.815149 -0.043535 0.380599 0.035 Uiso 1 1 calc R
C15A C 0.8023(4) 0.0609(5) 0.4180(3) 0.0261(19) Uani 1 1 d .
C16A C 0.7689(4) 0.1344(4) 0.4121(3) 0.0236(18) Uani 1 1 d .
H16A H 0.776129 0.171173 0.438936 0.028 Uiso 1 1 calc R
C17A C 0.8385(4) 0.0343(5) 0.4688(3) 0.0262(18) Uani 1 1 d .
C18A C 0.7720(5) -0.0051(5) 0.4979(3) 0.031(2) Uani 1 1 d .
H18D H 0.794051 -0.024055 0.530446 0.047 Uiso 1 1 calc GR
H18E H 0.749987 -0.049871 0.478376 0.047 Uiso 1 1 calc GR
H18F H 0.729118 0.033301 0.503516 0.047 Uiso 1 1 calc GR
C19A C 0.9092(5) -0.0230(4) 0.4649(3) 0.0281(19) Uani 1 1 d .
H19D H 0.952703 0.002923 0.447284 0.042 Uiso 1 1 calc GR
H19E H 0.891583 -0.070174 0.446171 0.042 Uiso 1 1 calc GR
H19F H 0.928586 -0.038271 0.498874 0.042 Uiso 1 1 calc GR
C20A C 0.9183(4) 0.1570(5) 0.4894(3) 0.0243(18) Uani 1 1 d .
C21A C 0.9119(5) 0.3377(5) 0.4728(3) 0.0252(18) Uani 1 1 d .
C22A C 0.9556(4) 0.4085(4) 0.4533(3) 0.0217(18) Uani 1 1 d .
C23A C 1.0360(5) 0.4263(5) 0.4638(3) 0.0280(19) Uani 1 1 d .
H23A H 1.067348 0.394556 0.486521 0.034 Uiso 1 1 calc R
C24A C 1.0694(5) 0.4906(5) 0.4408(3) 0.0280(19) Uani 1 1 d .
H24A H 1.125236 0.500098 0.446891 0.034 Uiso 1 1 calc R
C25A C 0.9505(5) 0.5241(5) 0.4015(3) 0.033(2) Uani 1 1 d .
H25A H 0.919894 0.559016 0.380386 0.040 Uiso 1 1 calc R
C26A C 0.9123(5) 0.4592(5) 0.4213(3) 0.0289(19) Uani 1 1 d .
H26A H 0.857084 0.449471 0.413205 0.035 Uiso 1 1 calc R
O1S O 0.3116(3) 0.1654(3) 0.4341(2) 0.0341(14) Uani 1 1 d .
C1S C 0.3190(4) 0.1623(5) 0.3887(3) 0.031(2) Uani 1 1 d .
C2S C 0.2698(5) 0.1055(5) 0.3576(3) 0.037(2) Uani 1 1 d .
H2SA H 0.216733 0.129909 0.349758 0.044 Uiso 1 1 calc R
H2SB H 0.260486 0.057731 0.378170 0.044 Uiso 1 1 calc R
C3S C 0.3058(5) 0.0797(5) 0.3082(3) 0.040(2) Uani 1 1 d .
H3SA H 0.350833 0.042596 0.315385 0.047 Uiso 1 1 calc R
H3SB H 0.264463 0.051684 0.287157 0.047 Uiso 1 1 calc R
C4S C 0.3360(5) 0.1508(5) 0.2798(3) 0.041(2) Uani 1 1 d .
H4SA H 0.290870 0.187522 0.272108 0.050 Uiso 1 1 calc R
H4SB H 0.358149 0.133455 0.247478 0.050 Uiso 1 1 calc R
C5S C 0.4018(5) 0.1937(5) 0.3117(3) 0.036(2) Uani 1 1 d .
H5SA H 0.447706 0.157459 0.318310 0.043 Uiso 1 1 calc R
H5SB H 0.421440 0.239843 0.292788 0.043 Uiso 1 1 calc R
C6S C 0.3690(5) 0.2215(5) 0.3618(3) 0.033(2) Uani 1 1 d .
H6SA H 0.415024 0.236740 0.384501 0.040 Uiso 1 1 calc R
H6SB H 0.336141 0.269475 0.355444 0.040 Uiso 1 1 calc R
O1SA O 0.3051(4) 0.4075(4) 0.2842(3) 0.0602(19) Uani 1 1 d .
C1SA C 0.3718(5) 0.4330(5) 0.2947(4) 0.038(2) Uani 1 1 d .
C2SA C 0.3960(7) 0.4542(6) 0.3484(4) 0.055(3) Uani 1 1 d .
H2SC H 0.435686 0.415308 0.361965 0.066 Uiso 1 1 calc R
H2SD H 0.348293 0.452484 0.369532 0.066 Uiso 1 1 calc R
C3SA C 0.4329(7) 0.5376(6) 0.3501(4) 0.070(3) Uani 1 1 d .
H3SC H 0.452601 0.549748 0.384883 0.084 Uiso 1 1 calc R
H3SD H 0.391379 0.577043 0.340117 0.084 Uiso 1 1 calc R
C4SA C 0.5034(6) 0.5425(7) 0.3139(5) 0.083(4) Uani 1 1 d .
H4SC H 0.527105 0.596216 0.315190 0.099 Uiso 1 1 calc R
H4SD H 0.545796 0.504192 0.324409 0.099 Uiso 1 1 calc R
C5SA C 0.4735(6) 0.5243(7) 0.2607(5) 0.074(4) Uani 1 1 d .
H5SC H 0.435084 0.565905 0.249299 0.088 Uiso 1 1 calc R
H5SD H 0.519405 0.525256 0.238072 0.088 Uiso 1 1 calc R
C6SA C 0.4326(6) 0.4449(8) 0.2567(4) 0.068(3) Uani 1 1 d .
H6SC H 0.406602 0.439640 0.222689 0.082 Uiso 1 1 calc R
H6SD H 0.473812 0.402802 0.260433 0.082 Uiso 1 1 calc R
O1SB O 0.8127(3) 0.3323(4) 0.5755(2) 0.0426(15) Uani 1 1 d .
C1SB C 0.8338(5) 0.3490(5) 0.6180(3) 0.036(2) Uani 1 1 d .
C2SB C 0.9005(5) 0.3053(5) 0.6471(3) 0.037(2) Uani 1 1 d .
H2SE H 0.909973 0.254220 0.630086 0.045 Uiso 1 1 calc R
H2SF H 0.950517 0.336738 0.645687 0.045 Uiso 1 1 calc R
C3SB C 0.8834(6) 0.2894(6) 0.7017(3) 0.054(3) Uani 1 1 d .
H3SE H 0.842903 0.246649 0.703469 0.065 Uiso 1 1 calc R
H3SF H 0.933273 0.270884 0.719460 0.065 Uiso 1 1 calc R
C4SB C 0.8529(5) 0.3614(5) 0.7279(3) 0.044(2) Uani 1 1 d .
H4SE H 0.895547 0.402200 0.729602 0.053 Uiso 1 1 calc R
H4SF H 0.839652 0.347418 0.762907 0.053 Uiso 1 1 calc R
C5SB C 0.7787(6) 0.3948(7) 0.7006(3) 0.057(3) Uani 1 1 d .
H5SE H 0.761447 0.443387 0.717965 0.069 Uiso 1 1 calc R
H5SF H 0.734382 0.355828 0.701758 0.069 Uiso 1 1 calc R
C6SB C 0.7950(6) 0.4140(5) 0.6460(3) 0.045(2) Uani 1 1 d .
H6SE H 0.743486 0.427586 0.628278 0.054 Uiso 1 1 calc R
H6SF H 0.830062 0.461242 0.645192 0.054 Uiso 1 1 calc R
O1SC O 0.8319(4) 0.4134(4) 0.2423(3) 0.069(2) Uani 1 1 d .
C1SC C 0.8932(6) 0.4409(5) 0.2254(4) 0.045(3) Uani 1 1 d .
C2SC C 0.9371(6) 0.5072(6) 0.2509(3) 0.045(2) Uani 1 1 d .
H2SG H 0.990767 0.488844 0.263247 0.054 Uiso 1 1 calc R
H2SH H 0.907045 0.525108 0.280321 0.054 Uiso 1 1 calc R
C3SC C 0.9467(6) 0.5761(5) 0.2144(4) 0.052(3) Uani 1 1 d .
H3SG H 0.893322 0.599050 0.205439 0.063 Uiso 1 1 calc R
H3SH H 0.980211 0.617895 0.230788 0.063 Uiso 1 1 calc R
C4SC C 0.9862(7) 0.5475(7) 0.1669(5) 0.074(4) Uani 1 1 d .
H4SG H 0.991753 0.592288 0.143258 0.089 Uiso 1 1 calc R
H4SH H 1.040758 0.527191 0.175758 0.089 Uiso 1 1 calc R
C5SC C 0.9376(7) 0.4837(6) 0.1418(4) 0.060(3) Uani 1 1 d .
H5SG H 0.965151 0.465216 0.111527 0.072 Uiso 1 1 calc R
H5SH H 0.884574 0.505261 0.130609 0.072 Uiso 1 1 calc R
C6SC C 0.9251(6) 0.4132(5) 0.1773(3) 0.051(3) Uani 1 1 d .
H6SG H 0.886886 0.375252 0.161043 0.061 Uiso 1 1 calc R
H6SH H 0.976879 0.385601 0.183813 0.061 Uiso 1 1 calc R

loop_
_atom_site_aniso_label
_atom_site_aniso_U_11
_atom_site_aniso_U_22
_atom_site_aniso_U_33
_atom_site_aniso_U_23
_atom_site_aniso_U_13
_atom_site_aniso_U_12
O1 0.028(3) 0.034(4) 0.040(4) -0.004(3) -0.002(3) -0.003(3)
O2 0.021(3) 0.031(3) 0.040(3) 0.003(3) -0.004(2) 0.005(3)
O3 0.018(3) 0.028(3) 0.033(3) 0.000(3) -0.001(2) -0.001(2)
O4 0.016(3) 0.042(4) 0.036(3) 0.002(3) 0.007(2) 0.006(3)
N1 0.037(4) 0.051(5) 0.037(4) 0.003(4) -0.001(3) 0.000(4)
N2 0.023(4) 0.026(4) 0.028(4) 0.004(3) -0.004(3) 0.001(3)
N3 0.028(4) 0.024(4) 0.035(4) 0.001(3) 0.003(3) 0.004(3)
N4 0.019(3) 0.016(3) 0.033(4) 0.000(3) 0.001(3) 0.000(3)
N5 0.028(4) 0.020(4) 0.027(4) 0.003(3) -0.001(3) 0.000(3)
N6 0.012(3) 0.024(4) 0.039(4) 0.003(3) 0.001(3) 0.002(3)
N7 0.018(3) 0.025(4) 0.034(4) 0.000(3) 0.006(3) 0.008(3)
N8 0.027(4) 0.039(4) 0.034(4) 0.006(4) 0.002(3) 0.001(3)
C1 0.037(6) 0.046(6) 0.039(6) 0.022(5) -0.005(4) -0.004(5)
C2 0.029(5) 0.027(5) 0.049(6) -0.003(4) 0.005(4) 0.000(4)
C3 0.031(5) 0.021(4) 0.028(5) -0.004(4) 0.012(4) 0.009(4)
C4 0.025(4) 0.028(5) 0.028(5) -0.007(4) 0.002(4) 0.001(4)
C5 0.020(4) 0.041(5) 0.049(6) -0.002(5) -0.003(4) 0.000(4)
C6 0.021(4) 0.023(4) 0.025(4) -0.003(4) 0.001(3) 0.001(4)
C7 0.019(4) 0.021(5) 0.039(5) 0.009(4) -0.001(4) -0.005(4)
C8 0.022(4) 0.027(5) 0.035(5) -0.006(4) 0.004(4) 0.002(4)
C9 0.034(5) 0.042(5) 0.043(6) 0.005(4) 0.010(4) -0.010(4)
C10 0.056(6) 0.022(5) 0.027(5) -0.002(4) -0.003(4) -0.004(4)
C11 0.032(5) 0.023(5) 0.024(4) -0.003(4) 0.000(3) 0.008(4)
C12 0.017(4) 0.036(5) 0.033(5) 0.007(4) 0.001(3) 0.005(4)
C13 0.032(5) 0.026(5) 0.032(5) -0.003(4) 0.005(4) -0.001(4)
C14 0.026(5) 0.021(5) 0.044(5) 0.000(4) -0.010(4) 0.003(4)
C15 0.016(4) 0.023(5) 0.038(5) -0.002(4) 0.000(3) -0.001(3)
C16 0.022(4) 0.032(5) 0.027(5) -0.001(4) 0.005(3) 0.008(4)
C17 0.028(5) 0.021(4) 0.033(5) 0.003(4) 0.007(4) 0.001(4)
C18 0.033(5) 0.019(4) 0.033(5) 0.004(4) 0.001(4) -0.001(4)
C19 0.022(4) 0.030(5) 0.031(5) -0.008(4) 0.003(4) 0.000(4)
C20 0.019(4) 0.020(4) 0.030(5) 0.006(4) 0.011(4) 0.001(4)
C21 0.015(4) 0.030(5) 0.024(4) 0.000(4) -0.003(3) -0.003(4)
C22 0.019(4) 0.026(4) 0.020(4) -0.003(3) -0.003(3) -0.004(4)
C23 0.019(4) 0.033(5) 0.028(5) 0.002(4) -0.004(3) -0.005(4)
C24 0.025(5) 0.029(5) 0.036(5) 0.001(4) 0.006(4) 0.001(4)
C25 0.042(6) 0.036(5) 0.046(6) 0.004(5) 0.019(5) -0.006(5)
C26 0.021(4) 0.037(5) 0.047(5) 0.004(4) 0.013(4) 0.003(4)
O1A 0.024(3) 0.034(4) 0.052(4) -0.003(3) 0.005(3) 0.007(3)
O2A 0.028(3) 0.024(3) 0.039(3) -0.002(3) 0.012(2) -0.006(3)
O3A 0.026(3) 0.032(3) 0.030(3) 0.002(3) 0.005(3) -0.006(3)
O4A 0.020(3) 0.040(4) 0.044(4) -0.006(3) -0.009(3) -0.005(3)
N1A 0.063(6) 0.057(5) 0.025(4) 0.000(4) -0.004(4) -0.004(5)
N2A 0.024(4) 0.036(4) 0.024(4) 0.003(3) 0.006(3) 0.003(3)
N3A 0.021(4) 0.025(4) 0.036(4) 0.001(3) 0.005(3) -0.005(3)
N4A 0.028(4) 0.023(4) 0.028(4) -0.002(3) 0.009(3) -0.002(3)
N5A 0.016(3) 0.032(4) 0.029(4) 0.001(3) 0.011(3) -0.001(3)
N6A 0.038(4) 0.025(4) 0.026(4) 0.000(3) 0.004(3) -0.013(3)
N7A 0.018(3) 0.024(4) 0.042(4) 0.000(3) -0.003(3) -0.008(3)
N8A 0.020(4) 0.031(4) 0.049(5) 0.005(4) 0.001(3) 0.003(3)
C1A 0.043(6) 0.049(6) 0.035(6) -0.002(5) -0.011(4) 0.002(5)
C2A 0.045(5) 0.028(5) 0.029(5) -0.005(4) 0.000(4) 0.002(4)
C3A 0.025(4) 0.017(4) 0.039(5) 0.000(4) -0.004(4) -0.006(4)
C4A 0.030(5) 0.043(6) 0.030(5) 0.012(4) 0.006(4) -0.004(4)
C5A 0.039(6) 0.058(7) 0.051(6) -0.007(5) 0.013(5) 0.000(5)
C6A 0.023(5) 0.034(5) 0.026(5) -0.001(4) -0.004(3) -0.012(4)
C7A 0.025(5) 0.014(4) 0.042(5) 0.006(4) 0.000(4) 0.003(4)
C8A 0.020(4) 0.026(4) 0.024(5) -0.003(4) -0.002(3) -0.001(3)
C9A 0.032(5) 0.034(5) 0.033(5) 0.002(4) 0.005(4) 0.003(4)
C10A 0.040(5) 0.029(5) 0.034(5) 0.002(4) 0.006(4) 0.001(4)
C11A 0.019(4) 0.030(5) 0.040(5) 0.003(4) 0.005(4) -0.004(4)
C12A 0.032(5) 0.030(5) 0.032(5) -0.003(4) 0.006(4) -0.007(4)
C13A 0.039(5) 0.041(6) 0.030(5) -0.006(4) 0.001(4) -0.011(5)
C14A 0.027(5) 0.024(5) 0.036(5) -0.002(4) 0.003(4) -0.001(4)
C15A 0.020(4) 0.028(5) 0.031(5) 0.002(4) 0.009(3) -0.009(4)
C16A 0.021(4) 0.020(5) 0.030(5) -0.002(4) 0.002(3) -0.003(3)
C17A 0.020(4) 0.025(5) 0.033(5) -0.005(4) -0.002(3) -0.001(4)
C18A 0.028(5) 0.030(5) 0.035(5) 0.002(4) -0.003(4) 0.000(4)
C19A 0.035(5) 0.016(4) 0.033(5) 0.003(4) 0.005(4) -0.004(4)
C20A 0.016(4) 0.031(5) 0.026(4) 0.002(4) -0.001(3) 0.000(4)
C21A 0.025(5) 0.020(4) 0.031(5) -0.005(4) 0.000(4) 0.005(4)
C22A 0.009(4) 0.030(5) 0.026(4) -0.002(4) 0.003(3) 0.003(3)
C23A 0.031(5) 0.024(5) 0.028(5) 0.001(4) 0.002(4) 0.010(4)
C24A 0.021(4) 0.028(5) 0.035(5) -0.006(4) 0.004(4) -0.002(4)
C25A 0.022(5) 0.034(5) 0.043(5) 0.010(4) -0.007(4) 0.004(4)
C26A 0.021(4) 0.035(5) 0.030(5) -0.001(4) -0.004(3) -0.005(4)
O1S 0.034(3) 0.033(4) 0.035(4) 0.000(3) 0.004(3) 0.006(3)
C1S 0.018(4) 0.027(5) 0.047(6) 0.002(4) 0.000(4) 0.003(4)
C2S 0.023(4) 0.048(6) 0.038(5) 0.002(4) -0.011(4) -0.008(4)
C3S 0.038(5) 0.047(6) 0.033(5) -0.002(4) -0.008(4) -0.013(4)
C4S 0.046(6) 0.054(6) 0.024(5) 0.002(4) -0.003(4) 0.000(5)
C5S 0.039(5) 0.036(5) 0.033(5) 0.003(4) 0.004(4) -0.001(4)
C6S 0.025(4) 0.028(5) 0.046(5) -0.003(4) -0.001(4) -0.006(4)
O1SA 0.042(4) 0.060(5) 0.080(5) -0.007(4) 0.014(4) -0.021(4)
C1SA 0.028(5) 0.026(5) 0.061(7) 0.006(4) 0.015(5) 0.002(4)
C2SA 0.071(7) 0.046(6) 0.046(6) -0.003(5) 0.001(5) 0.013(6)
C3SA 0.062(8) 0.056(7) 0.089(9) -0.021(6) -0.043(7) 0.014(6)
C4SA 0.035(6) 0.072(8) 0.138(12) 0.018(8) -0.029(7) -0.005(6)
C5SA 0.044(7) 0.077(9) 0.100(10) 0.040(7) 0.005(6) -0.013(6)
C6SA 0.046(7) 0.101(10) 0.058(7) -0.003(6) 0.010(5) -0.005(6)
O1SB 0.034(3) 0.050(4) 0.044(4) -0.011(3) 0.004(3) -0.009(3)
C1SB 0.032(5) 0.040(5) 0.038(6) 0.003(5) 0.006(4) -0.012(4)
C2SB 0.038(5) 0.027(5) 0.047(6) 0.010(4) 0.011(4) 0.011(4)
C3SB 0.062(7) 0.055(6) 0.045(6) -0.003(5) 0.000(5) 0.013(6)
C4SB 0.038(5) 0.046(6) 0.047(6) 0.005(5) 0.004(4) 0.009(4)
C5SB 0.063(7) 0.073(8) 0.036(6) -0.005(5) 0.007(5) 0.023(6)
C6SB 0.048(6) 0.042(6) 0.045(6) 0.005(5) 0.006(5) 0.018(5)
O1SC 0.066(5) 0.067(5) 0.076(5) -0.008(4) 0.033(4) -0.009(4)
C1SC 0.046(6) 0.026(5) 0.064(7) 0.004(5) 0.025(5) 0.000(4)
C2SC 0.045(6) 0.046(6) 0.043(6) -0.004(5) 0.001(4) 0.011(5)
C3SC 0.043(6) 0.034(5) 0.079(8) 0.000(5) -0.018(5) -0.003(5)
C4SC 0.073(8) 0.055(7) 0.097(10) 0.016(7) 0.034(7) -0.013(6)
C5SC 0.066(7) 0.061(7) 0.054(7) 0.017(6) 0.011(6) 0.006(6)
C6SC 0.060(6) 0.042(6) 0.051(6) -0.001(5) 0.022(5) -0.009(5)

loop_
_atom_type_symbol
_atom_type_description
_atom_type_scat_dispersion_real
_atom_type_scat_dispersion_imag
_atom_type_scat_source
C C 0.0033 0.0016 'International Tables Vol C Tables 4.2.6.8 and 6.1.1.4'
H H 0.0000 0.0000 'International Tables Vol C Tables 4.2.6.8 and 6.1.1.4'
N N 0.0061 0.0033 'International Tables Vol C Tables 4.2.6.8 and 6.1.1.4'
O O 0.0106 0.0060 'International Tables Vol C Tables 4.2.6.8 and 6.1.1.4'

loop_
_geom_angle_atom_site_label_1
_geom_angle_atom_site_label_2
_geom_angle_atom_site_label_3
_geom_angle
C1 N1 C5 115.6(7)
N3 N2 H2 120.0
C6 N2 H2 120.0
C6 N2 N3 120.1(6)
N2 N3 H3 120.3
N2 N3 C7 119.4(6)
C7 N3 H3 120.3
C7 N4 H4 118.1
C7 N4 C8 123.8(6)
C8 N4 H4 118.1
C17 N5 H5 117.8
C20 N5 H5 117.8
C20 N5 C17 124.5(6)
N7 N6 H6 111.2
N7 N6 C20 116.6(6)
C20 N6 H6 112.1
N6 N7 H7 120.8
C21 N7 N6 118.5(6)
C21 N7 H7 120.8
C25 N8 C24 115.1(7)
N1 C1 H1 117.5
N1 C1 C2 125.0(8)
C2 C1 H1 117.5
C1 C2 H2A 120.1
C1 C2 C3 119.7(8)
C3 C2 H2A 120.1
C2 C3 C4 117.1(7)
C2 C3 C6 119.2(7)
C4 C3 C6 123.8(7)
C3 C4 H4A 120.8
C5 C4 C3 118.3(7)
C5 C4 H4A 120.8
N1 C5 C4 124.3(8)
N1 C5 H5A 117.9
C4 C5 H5A 117.9
O1 C6 N2 122.4(7)
O1 C6 C3 120.5(7)
N2 C6 C3 117.1(7)
O2 C7 N3 122.3(7)
O2 C7 N4 124.9(8)
N4 C7 N3 112.8(7)
N4 C8 C9 110.3(6)
N4 C8 C10 105.7(6)
N4 C8 C11 109.4(6)
C9 C8 C11 112.2(7)
C10 C8 C9 110.3(7)
C10 C8 C11 108.7(6)
C8 C9 H9A 109.5
C8 C9 H9B 109.5
C8 C9 H9C 109.5
H9A C9 H9B 109.5
H9A C9 H9C 109.5
H9B C9 H9C 109.5
C8 C10 H10A 109.5
C8 C10 H10B 109.5
C8 C10 H10C 109.5
H10A C10 H10B 109.5
H10A C10 H10C 109.5
H10B C10 H10C 109.5
C12 C11 C8 120.9(7)
C12 C11 C16 118.6(7)
C16 C11 C8 120.5(7)
C11 C12 H12 120.0
C11 C12 C13 120.0(7)
C13 C12 H12 120.0
C12 C13 H13 119.8
C12 C13 C14 120.5(8)
C14 C13 H13 119.8
C13 C14 H14 120.0
C15 C14 C13 120.1(8)
C15 C14 H14 120.0
C14 C15 C17 120.2(7)
C16 C15 C14 118.8(7)
C16 C15 C17 120.5(7)
C11 C16 H16 118.9
C15 C16 C11 122.1(7)
C15 C16 H16 118.9
N5 C17 C15 110.7(6)
N5 C17 C18 104.8(6)
N5 C17 C19 111.1(6)
C18 C17 C15 107.0(6)
C19 C17 C15 113.0(6)
C19 C17 C18 110.0(7)
C17 C18 H18A 109.5
C17 C18 H18B 109.5
C17 C18 H18C 109.5
H18A C18 H18B 109.5
H18A C18 H18C 109.5
H18B C18 H18C 109.5
C17 C19 H19A 109.5
C17 C19 H19B 109.5
C17 C19 H19C 109.5
H19A C19 H19B 109.5
H19A C19 H19C 109.5
H19B C19 H19C 109.5
O3 C20 N5 126.7(7)
O3 C20 N6 121.3(7)
N5 C20 N6 111.9(7)
O4 C21 N7 122.0(7)
O4 C21 C22 121.3(7)
N7 C21 C22 116.7(6)
C23 C22 C21 124.2(7)
C26 C22 C21 117.6(7)
C26 C22 C23 118.2(7)
C22 C23 H23 121.3
C24 C23 C22 117.5(7)
C24 C23 H23 121.3
N8 C24 C23 125.4(7)
N8 C24 H24 117.3
C23 C24 H24 117.3
N8 C25 H25 117.6
N8 C25 C26 124.8(8)
C26 C25 H25 117.6
C22 C26 C25 119.0(7)
C22 C26 H26 120.5
C25 C26 H26 120.5
C5A N1A C1A 115.4(8)
N3A N2A H2AA 120.0
C6A N2A H2AA 120.0
C6A N2A N3A 120.0(6)
N2A N3A H3A 120.5
N2A N3A C7A 119.1(6)
C7A N3A H3A 120.5
C7A N4A H4AA 118.2
C7A N4A C8A 123.6(7)
C8A N4A H4AA 118.2
C17A N5A H5AA 117.1
C20A N5A H5AA 117.1
C20A N5A C17A 125.8(6)
N7A N6A H6A 122.3
N7A N6A C20A 115.4(6)
C20A N6A H6A 122.3
N6A N7A H7A 120.8
C21A N7A N6A 118.5(6)
C21A N7A H7A 120.8
C24A N8A C25A 116.6(7)
N1A C1A H1A 117.9
N1A C1A C2A 124.1(8)
C2A C1A H1A 117.9
C1A C2A H2AB 120.6
C3A C2A C1A 118.8(8)
C3A C2A H2AB 120.6
C2A C3A C4A 118.8(8)
C2A C3A C6A 116.9(7)
C4A C3A C6A 124.4(7)
C3A C4A H4AB 121.3
C3A C4A C5A 117.4(8)
C5A C4A H4AB 121.3
N1A C5A C4A 125.5(9)
N1A C5A H5AB 117.3
C4A C5A H5AB 117.3
O1A C6A N2A 123.1(7)
O1A C6A C3A 121.5(7)
N2A C6A C3A 115.4(7)
O2A C7A N3A 121.5(7)
O2A C7A N4A 124.8(8)
N4A C7A N3A 113.6(7)
N4A C8A C9A 110.9(6)
N4A C8A C10A 106.0(6)
N4A C8A C11A 110.2(6)
C9A C8A C10A 109.1(6)
C9A C8A C11A 112.7(6)
C11A C8A C10A 107.6(6)
C8A C9A H9AA 109.5
C8A C9A H9AB 109.5
C8A C9A H9AC 109.5
H9AA C9A H9AB 109.5
H9AA C9A H9AC 109.5
H9AB C9A H9AC 109.5
C8A C10A H10D 109.5
C8A C10A H10E 109.5
C8A C10A H10F 109.5
H10D C10A H10E 109.5
H10D C10A H10F 109.5
H10E C10A H10F 109.5
C12A C11A C8A 120.9(7)
C16A C11A C8A 121.9(7)
C16A C11A C12A 117.2(7)
C11A C12A H12A 119.9
C13A C12A C11A 120.2(8)
C13A C12A H12A 119.9
C12A C13A H13A 119.5
C12A C13A C14A 120.9(8)
C14A C13A H13A 119.5
C13A C14A H14A 120.0
C13A C14A C15A 120.1(8)
C15A C14A H14A 120.0
C14A C15A C17A 121.0(7)
C16A C15A C14A 117.5(7)
C16A C15A C17A 121.0(7)
C11A C16A H16A 118.0
C15A C16A C11A 124.0(8)
C15A C16A H16A 118.0
N5A C17A C15A 111.2(6)
N5A C17A C18A 104.0(6)
N5A C17A C19A 109.9(6)
C15A C17A C18A 107.8(6)
C15A C17A C19A 114.0(6)
C18A C17A C19A 109.4(7)
C17A C18A H18D 109.5
C17A C18A H18E 109.5
C17A C18A H18F 109.5
H18D C18A H18E 109.5
H18D C18A H18F 109.5
H18E C18A H18F 109.5
C17A C19A H19D 109.5
C17A C19A H19E 109.5
C17A C19A H19F 109.5
H19D C19A H19E 109.5
H19D C19A H19F 109.5
H19E C19A H19F 109.5
O3A C20A N5A 125.3(7)
O3A C20A N6A 121.9(7)
N5A C20A N6A 112.7(6)
O4A C21A N7A 122.5(7)
O4A C21A C22A 121.2(7)
N7A C21A C22A 116.2(7)
C23A C22A C21A 125.3(7)
C26A C22A C21A 117.1(7)
C26A C22A C23A 117.5(7)
C22A C23A H23A 120.4
C24A C23A C22A 119.1(8)
C24A C23A H23A 120.4
N8A C24A C23A 124.1(7)
N8A C24A H24A 117.9
C23A C24A H24A 117.9
N8A C25A H25A 118.3
N8A C25A C26A 123.5(7)
C26A C25A H25A 118.3
C22A C26A H26A 120.4
C25A C26A C22A 119.1(7)
C25A C26A H26A 120.4
O1S C1S C2S 120.2(7)
O1S C1S C6S 121.4(7)
C2S C1S C6S 118.0(8)
C1S C2S H2SA 108.3
C1S C2S H2SB 108.3
C1S C2S C3S 115.8(7)
H2SA C2S H2SB 107.4
C3S C2S H2SA 108.3
C3S C2S H2SB 108.3
C2S C3S H3SA 109.6
C2S C3S H3SB 109.6
H3SA C3S H3SB 108.1
C4S C3S C2S 110.4(7)
C4S C3S H3SA 109.6
C4S C3S H3SB 109.6
C3S C4S H4SA 109.7
C3S C4S H4SB 109.7
C3S C4S C5S 110.0(7)
H4SA C4S H4SB 108.2
C5S C4S H4SA 109.7
C5S C4S H4SB 109.7
C4S C5S H5SA 109.5
C4S C5S H5SB 109.5
H5SA C5S H5SB 108.1
C6S C5S C4S 110.7(7)
C6S C5S H5SA 109.5
C6S C5S H5SB 109.5
C1S C6S C5S 115.5(7)
C1S C6S H6SA 108.4
C1S C6S H6SB 108.4
C5S C6S H6SA 108.4
C5S C6S H6SB 108.4
H6SA C6S H6SB 107.5
O1SA C1SA C2SA 120.7(8)
O1SA C1SA C6SA 122.6(9)
C6SA C1SA C2SA 116.7(9)
C1SA C2SA H2SC 109.7
C1SA C2SA H2SD 109.7
C1SA C2SA C3SA 109.8(8)
H2SC C2SA H2SD 108.2
C3SA C2SA H2SC 109.7
C3SA C2SA H2SD 109.7
C2SA C3SA H3SC 109.7
C2SA C3SA H3SD 109.7
C2SA C3SA C4SA 110.0(9)
H3SC C3SA H3SD 108.2
C4SA C3SA H3SC 109.7
C4SA C3SA H3SD 109.7
C3SA C4SA H4SC 109.7
C3SA C4SA H4SD 109.7
H4SC C4SA H4SD 108.2
C5SA C4SA C3SA 109.7(8)
C5SA C4SA H4SC 109.7
C5SA C4SA H4SD 109.7
C4SA C5SA H5SC 109.1
C4SA C5SA H5SD 109.1
H5SC C5SA H5SD 107.9
C6SA C5SA C4SA 112.3(9)
C6SA C5SA H5SC 109.1
C6SA C5SA H5SD 109.1
C1SA C6SA C5SA 113.2(9)
C1SA C6SA H6SC 108.9
C1SA C6SA H6SD 108.9
C5SA C6SA H6SC 108.9
C5SA C6SA H6SD 108.9
H6SC C6SA H6SD 107.8
O1SB C1SB C2SB 123.0(8)
O1SB C1SB C6SB 121.6(8)
C6SB C1SB C2SB 115.4(8)
C1SB C2SB H2SE 108.7
C1SB C2SB H2SF 108.7
H2SE C2SB H2SF 107.6
C3SB C2SB C1SB 114.4(7)
C3SB C2SB H2SE 108.7
C3SB C2SB H2SF 108.7
C2SB C3SB H3SE 109.1
C2SB C3SB H3SF 109.1
H3SE C3SB H3SF 107.9
C4SB C3SB C2SB 112.3(8)
C4SB C3SB H3SE 109.1
C4SB C3SB H3SF 109.1
C3SB C4SB H4SE 109.4
C3SB C4SB H4SF 109.4
C3SB C4SB C5SB 111.3(8)
H4SE C4SB H4SF 108.0
C5SB C4SB H4SE 109.4
C5SB C4SB H4SF 109.4
C4SB C5SB H5SE 109.4
C4SB C5SB H5SF 109.4
C4SB C5SB C6SB 111.3(8)
H5SE C5SB H5SF 108.0
C6SB C5SB H5SE 109.4
C6SB C5SB H5SF 109.4
C1SB C6SB C5SB 114.5(8)
C1SB C6SB H6SE 108.6
C1SB C6SB H6SF 108.6
C5SB C6SB H6SE 108.6
C5SB C6SB H6SF 108.6
H6SE C6SB H6SF 107.6
O1SC C1SC C2SC 121.5(9)
O1SC C1SC C6SC 121.9(9)
C6SC C1SC C2SC 116.5(8)
C1SC C2SC H2SG 109.6
C1SC C2SC H2SH 109.6
C1SC C2SC C3SC 110.4(8)
H2SG C2SC H2SH 108.1
C3SC C2SC H2SG 109.6
C3SC C2SC H2SH 109.6
C2SC C3SC H3SG 109.7
C2SC C3SC H3SH 109.7
H3SG C3SC H3SH 108.2
C4SC C3SC C2SC 109.9(8)
C4SC C3SC H3SG 109.7
C4SC C3SC H3SH 109.7
C3SC C4SC H4SG 109.5
C3SC C4SC H4SH 109.5
H4SG C4SC H4SH 108.1
C5SC C4SC C3SC 110.8(8)
C5SC C4SC H4SG 109.5
C5SC C4SC H4SH 109.5
C4SC C5SC H5SG 109.3
C4SC C5SC H5SH 109.3
C4SC C5SC C6SC 111.8(9)
H5SG C5SC H5SH 107.9
C6SC C5SC H5SG 109.3
C6SC C5SC H5SH 109.3
C1SC C6SC C5SC 110.2(8)
C1SC C6SC H6SG 109.6
C1SC C6SC H6SH 109.6
C5SC C6SC H6SG 109.6
C5SC C6SC H6SH 109.6
H6SG C6SC H6SH 108.1

loop_
_geom_bond_atom_site_label_1
_geom_bond_atom_site_label_2
_geom_bond_distance
O1 C6 1.232(9)
O2 C7 1.219(9)
O3 C20 1.222(9)
O4 C21 1.225(8)
N1 C1 1.321(11)
N1 C5 1.346(10)
N2 H2 0.8800
N2 N3 1.381(8)
N2 C6 1.343(9)
N3 H3 0.8800
N3 C7 1.387(10)
N4 H4 0.8800
N4 C7 1.359(9)
N4 C8 1.485(10)
N5 H5 0.8800
N5 C17 1.479(9)
N5 C20 1.350(9)
N6 H6 0.8618
N6 N7 1.391(8)
N6 C20 1.408(10)
N7 H7 0.8800
N7 C21 1.348(9)
N8 C24 1.334(10)
N8 C25 1.328(10)
C1 H1 0.9500
C1 C2 1.366(11)
C2 H2A 0.9500
C2 C3 1.382(10)
C3 C4 1.400(11)
C3 C6 1.512(11)
C4 H4A 0.9500
C4 C5 1.387(11)
C5 H5A 0.9500
C8 C9 1.527(11)
C8 C10 1.508(11)
C8 C11 1.550(11)
C9 H9A 0.9800
C9 H9B 0.9800
C9 H9C 0.9800
C10 H10A 0.9800
C10 H10B 0.9800
C10 H10C 0.9800
C11 C12 1.380(11)
C11 C16 1.391(10)
C12 H12 0.9500
C12 C13 1.388(11)
C13 H13 0.9500
C13 C14 1.389(11)
C14 H14 0.9500
C14 C15 1.379(11)
C15 C16 1.378(11)
C15 C17 1.557(11)
C16 H16 0.9500
C17 C18 1.534(11)
C17 C19 1.522(10)
C18 H18A 0.9800
C18 H18B 0.9800
C18 H18C 0.9800
C19 H19A 0.9800
C19 H19B 0.9800
C19 H19C 0.9800
C21 C22 1.499(11)
C22 C23 1.397(10)
C22 C26 1.368(10)
C23 H23 0.9500
C23 C24 1.382(11)
C24 H24 0.9500
C25 H25 0.9500
C25 C26 1.380(12)
C26 H26 0.9500
O1A C6A 1.218(9)
O2A C7A 1.233(9)
O3A C20A 1.224(8)
O4A C21A 1.220(9)
N1A C1A 1.335(11)
N1A C5A 1.320(12)
N2A H2AA 0.8800
N2A N3A 1.379(8)
N2A C6A 1.340(9)
N3A H3A 0.8800
N3A C7A 1.392(10)
N4A H4AA 0.8800
N4A C7A 1.354(9)
N4A C8A 1.464(9)
N5A H5AA 0.8800
N5A C17A 1.482(9)
N5A C20A 1.341(9)
N6A H6A 0.8800
N6A N7A 1.381(8)
N6A C20A 1.393(10)
N7A H7A 0.8800
N7A C21A 1.350(10)
N8A C24A 1.330(10)
N8A C25A 1.342(10)
C1A H1A 0.9500
C1A C2A 1.385(11)
C2A H2AB 0.9500
C2A C3A 1.366(11)
C3A C4A 1.381(11)
C3A C6A 1.522(11)
C4A H4AB 0.9500
C4A C5A 1.389(12)
C5A H5AB 0.9500
C8A C9A 1.533(10)
C8A C10A 1.544(10)
C8A C11A 1.537(11)
C9A H9AA 0.9800
C9A H9AB 0.9800
C9A H9AC 0.9800
C10A H10D 0.9800
C10A H10E 0.9800
C10A H10F 0.9800
C11A C12A 1.396(11)
C11A C16A 1.387(11)
C12A H12A 0.9500
C12A C13A 1.375(11)
C13A H13A 0.9500
C13A C14A 1.387(11)
C14A H14A 0.9500
C14A C15A 1.393(11)
C15A C16A 1.368(10)
C15A C17A 1.525(11)
C16A H16A 0.9500
C17A C18A 1.526(11)
C17A C19A 1.530(10)
C18A H18D 0.9800
C18A H18E 0.9800
C18A H18F 0.9800
C19A H19D 0.9800
C19A H19E 0.9800
C19A H19F 0.9800
C21A C22A 1.503(11)
C22A C23A 1.389(10)
C22A C26A 1.389(10)
C23A H23A 0.9500
C23A C24A 1.374(11)
C24A H24A 0.9500
C25A H25A 0.9500
C25A C26A 1.382(11)
C26A H26A 0.9500
O1S C1S 1.216(9)
C1S C2S 1.491(11)
C1S C6S 1.499(11)
C2S H2SA 0.9900
C2S H2SB 0.9900
C2S C3S 1.525(11)
C3S H3SA 0.9900
C3S H3SB 0.9900
C3S C4S 1.516(11)
C4S H4SA 0.9900
C4S H4SB 0.9900
C4S C5S 1.540(11)
C5S H5SA 0.9900
C5S H5SB 0.9900
C5S C6S 1.530(11)
C6S H6SA 0.9900
C6S H6SB 0.9900
O1SA C1SA 1.213(10)
C1SA C2SA 1.507(13)
C1SA C6SA 1.470(12)
C2SA H2SC 0.9900
C2SA H2SD 0.9900
C2SA C3SA 1.538(14)
C3SA H3SC 0.9900
C3SA H3SD 0.9900
C3SA C4SA 1.546(16)
C4SA H4SC 0.9900
C4SA H4SD 0.9900
C4SA C5SA 1.510(15)
C5SA H5SC 0.9900
C5SA H5SD 0.9900
C5SA C6SA 1.507(16)
C6SA H6SC 0.9900
C6SA H6SD 0.9900
O1SB C1SB 1.203(10)
C1SB C2SB 1.518(11)
C1SB C6SB 1.486(12)
C2SB H2SE 0.9900
C2SB H2SF 0.9900
C2SB C3SB 1.512(11)
C3SB H3SE 0.9900
C3SB H3SF 0.9900
C3SB C4SB 1.501(12)
C4SB H4SE 0.9900
C4SB H4SF 0.9900
C4SB C5SB 1.517(12)
C5SB H5SE 0.9900
C5SB H5SF 0.9900
C5SB C6SB 1.519(12)
C6SB H6SE 0.9900
C6SB H6SF 0.9900
O1SC C1SC 1.221(10)
C1SC C2SC 1.488(13)
C1SC C6SC 1.478(12)
C2SC H2SG 0.9900
C2SC H2SH 0.9900
C2SC C3SC 1.527(13)
C3SC H3SG 0.9900
C3SC H3SH 0.9900
C3SC C4SC 1.524(14)
C4SC H4SG 0.9900
C4SC H4SH 0.9900
C4SC C5SC 1.491(14)
C5SC H5SG 0.9900
C5SC H5SH 0.9900
C5SC C6SC 1.537(12)
C6SC H6SG 0.9900
C6SC H6SH 0.9900

loop_
_geom_torsion_atom_site_label_1
_geom_torsion_atom_site_label_2
_geom_torsion_atom_site_label_3
_geom_torsion_atom_site_label_4
_geom_torsion
O4 C21 C22 C23 176.7(7)
O4 C21 C22 C26 -2.7(11)
N1 C1 C2 C3 0.4(14)
N2 N3 C7 O2 2.5(11)
N2 N3 C7 N4 -179.5(6)
N3 N2 C6 O1 -5.6(11)
N3 N2 C6 C3 173.2(6)
N4 C8 C11 C12 160.9(7)
N4 C8 C11 C16 -22.8(9)
N6 N7 C21 O4 -1.6(11)
N6 N7 C21 C22 178.6(6)
N7 N6 C20 O3 20.7(10)
N7 N6 C20 N5 -162.9(6)
N7 C21 C22 C23 -3.4(11)
N7 C21 C22 C26 177.2(7)
N8 C25 C26 C22 -0.9(14)
C1 N1 C5 C4 -0.7(12)
C1 C2 C3 C4 -0.2(11)
C1 C2 C3 C6 178.6(7)
C2 C3 C4 C5 -0.3(10)
C2 C3 C6 O1 13.4(11)
C2 C3 C6 N2 -165.4(7)
C3 C4 C5 N1 0.8(12)
C4 C3 C6 O1 -167.9(7)
C4 C3 C6 N2 13.4(10)
C5 N1 C1 C2 0.0(13)
C6 N2 N3 C7 96.0(8)
C6 C3 C4 C5 -179.1(7)
C7 N4 C8 C9 66.4(9)
C7 N4 C8 C10 -174.3(6)
C7 N4 C8 C11 -57.5(9)
C8 N4 C7 O2 -15.7(11)
C8 N4 C7 N3 166.3(6)
C8 C11 C12 C13 176.9(7)
C8 C11 C16 C15 -178.1(7)
C9 C8 C11 C12 38.2(10)
C9 C8 C11 C16 -145.5(7)
C10 C8 C11 C12 -84.1(9)
C10 C8 C11 C16 92.2(9)
C11 C12 C13 C14 1.3(11)
C12 C11 C16 C15 -1.7(11)
C12 C13 C14 C15 -2.0(12)
C13 C14 C15 C16 0.9(11)
C13 C14 C15 C17 173.0(7)
C14 C15 C16 C11 0.9(12)
C14 C15 C17 N5 168.6(7)
C14 C15 C17 C18 -77.8(9)
C14 C15 C17 C19 43.3(9)
C16 C11 C12 C13 0.5(11)
C16 C15 C17 N5 -19.5(10)
C16 C15 C17 C18 94.1(8)
C16 C15 C17 C19 -144.7(7)
C17 N5 C20 O3 -16.5(11)
C17 N5 C20 N6 167.3(6)
C17 C15 C16 C11 -171.1(7)
C20 N5 C17 C15 -62.6(9)
C20 N5 C17 C18 -177.6(7)
C20 N5 C17 C19 63.7(9)
C20 N6 N7 C21 86.8(8)
C21 C22 C23 C24 178.9(7)
C21 C22 C26 C25 -178.6(8)
C22 C23 C24 N8 0.2(12)
C23 C22 C26 C25 2.0(12)
C24 N8 C25 C26 -0.5(13)
C25 N8 C24 C23 0.8(12)
C26 C22 C23 C24 -1.7(11)
O4A C21A C22A C23A -176.3(7)
O4A C21A C22A C26A 2.4(11)
N1A C1A C2A C3A 2.5(13)
N2A N3A C7A O2A 3.6(10)
N2A N3A C7A N4A -178.5(6)
N3A N2A C6A O1A -6.8(11)
N3A N2A C6A C3A 171.5(6)
N4A C8A C11A C12A 169.1(6)
N4A C8A C11A C16A -14.2(9)
N6A N7A C21A O4A -0.3(11)
N6A N7A C21A C22A -178.0(6)
N7A N6A C20A O3A 21.6(10)
N7A N6A C20A N5A -160.9(6)
N7A C21A C22A C23A 1.5(11)
N7A C21A C22A C26A -179.8(7)
N8A C25A C26A C22A 1.5(13)
C1A N1A C5A C4A -0.3(14)
C1A C2A C3A C4A -2.3(12)
C1A C2A C3A C6A 178.0(7)
C2A C3A C4A C5A 0.9(12)
C2A C3A C6A O1A 9.2(11)
C2A C3A C6A N2A -169.1(7)
C3A C4A C5A N1A 0.4(14)
C4A C3A C6A O1A -170.5(8)
C4A C3A C6A N2A 11.2(11)
C5A N1A C1A C2A -1.2(13)
C6A N2A N3A C7A 92.8(8)
C6A C3A C4A C5A -179.4(8)
C7A N4A C8A C9A 63.6(9)
C7A N4A C8A C10A -178.1(7)
C7A N4A C8A C11A -62.0(9)
C8A N4A C7A O2A -13.8(11)
C8A N4A C7A N3A 168.4(6)
C8A C11A C12A C13A 176.7(7)
C8A C11A C16A C15A -178.5(7)
C9A C8A C11A C12A 44.5(9)
C9A C8A C11A C16A -138.7(7)
C10A C8A C11A C12A -75.8(8)
C10A C8A C11A C16A 101.0(8)
C11A C12A C13A C14A 2.1(12)
C12A C11A C16A C15A -1.6(11)
C12A C13A C14A C15A -2.2(12)
C13A C14A C15A C16A 0.4(11)
C13A C14A C15A C17A 172.6(7)
C14A C15A C16A C11A 1.6(11)
C14A C15A C17A N5A 164.4(6)
C14A C15A C17A C18A -82.1(9)
C14A C15A C17A C19A 39.6(10)
C16A C11A C12A C13A -0.2(11)
C16A C15A C17A N5A -23.6(9)
C16A C15A C17A C18A 89.9(8)
C16A C15A C17A C19A -148.5(7)
C17A N5A C20A O3A -13.2(12)
C17A N5A C20A N6A 169.4(6)
C17A C15A C16A C11A -170.7(7)
C20A N5A C17A C15A -62.0(9)
C20A N5A C17A C18A -177.8(7)
C20A N5A C17A C19A 65.2(9)
C20A N6A N7A C21A 83.5(8)
C21A C22A C23A C24A 176.1(7)
C21A C22A C26A C25A -178.5(7)
C22A C23A C24A N8A 3.6(12)
C23A C22A C26A C25A 0.3(11)
C24A N8A C25A C26A -0.7(12)
C25A N8A C24A C23A -1.9(12)
C26A C22A C23A C24A -2.6(11)
O1S C1S C2S C3S -154.5(7)
O1S C1S C6S C5S 155.7(7)
C1S C2S C3S C4S -47.2(10)
C2S C1S C6S C5S -32.0(10)
C2S C3S C4S C5S 60.5(9)
C3S C4S C5S C6S -59.5(9)
C4S C5S C6S C1S 44.6(10)
C6S C1S C2S C3S 33.2(11)
O1SA C1SA C2SA C3SA -130.0(10)
O1SA C1SA C6SA C5SA 132.8(10)
C1SA C2SA C3SA C4SA -55.0(11)
C2SA C1SA C6SA C5SA -47.1(12)
C2SA C3SA C4SA C5SA 59.6(12)
C3SA C4SA C5SA C6SA -56.3(13)
C4SA C5SA C6SA C1SA 49.6(13)
C6SA C1SA C2SA C3SA 49.9(11)
O1SB C1SB C2SB C3SB -138.7(9)
O1SB C1SB C6SB C5SB 137.4(9)
C1SB C2SB C3SB C4SB -47.5(11)
C2SB C1SB C6SB C5SB -41.9(11)
C2SB C3SB C4SB C5SB 55.9(11)
C3SB C4SB C5SB C6SB -56.6(11)
C4SB C5SB C6SB C1SB 49.7(12)
C6SB C1SB C2SB C3SB 40.6(10)
O1SC C1SC C2SC C3SC -124.2(10)
O1SC C1SC C6SC C5SC 126.2(10)
C1SC C2SC C3SC C4SC -54.2(11)
C2SC C1SC C6SC C5SC -50.4(12)
C2SC C3SC C4SC C5SC 58.5(12)
C3SC C4SC C5SC C6SC -57.6(12)
C4SC C5SC C6SC C1SC 52.0(12)
C6SC C1SC C2SC C3SC 52.4(11)

loop_
_twin_individual_id
_twin_individual_mass_fraction_refined
1 0.531(2)
2 0.469(2)
